data_4115444
loop_
_publ_author_name
'Quan-Ming Wang'
'Thomas C. W. Mak'

_publ_section_title
;
 Elliptic Column Consolidated by Acetylide Dianion, Cyanide, and
 Trifluoroacetate in a Novel Quadruple Salt of Silver(I)
;
_journal_name_full 'Journal of the American Chemical Society'
_journal_page_first 1501
_journal_page_last 1502
_journal_paper_doi 10.1021/ja0028727
_journal_volume 123
_journal_year 2001
_chemical_formula_sum 'C37 H18 Ag24 B2 F53 N3 O39'
_chemical_formula_weight 4746.04
_chemical_name_systematic
; 
 ? 
;
_space_group_IT_number 15
_symmetry_cell_setting monoclinic
_symmetry_space_group_name_Hall '-C 2yc'
_symmetry_space_group_name_H-M 'C 1 2/c 1'
_atom_sites_solution_hydrogens geom
_atom_sites_solution_primary direct
_atom_sites_solution_secondary difmap
_audit_creation_method SHELXL-97
_cell_angle_alpha 90.00
_cell_angle_beta 103.804(2)
_cell_angle_gamma 90.00
_cell_formula_units_Z 4
_cell_length_a 26.372(3)
_cell_length_b 25.257(3)
_cell_length_c 15.9775(16)
_cell_measurement_temperature 293(2)
_cell_volume 10335(2)
_computing_structure_refinement 'SHELXL-97 (Sheldrick, 1997)'
_computing_structure_solution 'SHELXS-97 (Sheldrick, 1990)'
_diffrn_ambient_temperature 293(2)
_diffrn_measured_fraction_theta_full 0.996
_diffrn_measured_fraction_theta_max 0.996
_diffrn_radiation_monochromator graphite
_diffrn_radiation_source 'fine-focus sealed tube'
_diffrn_radiation_type MoK\a
_diffrn_radiation_wavelength 0.71073
_diffrn_reflns_av_R_equivalents 0.0461
_diffrn_reflns_av_sigmaI/netI 0.0626
_diffrn_reflns_limit_h_max 34
_diffrn_reflns_limit_h_min -21
_diffrn_reflns_limit_k_max 32
_diffrn_reflns_limit_k_min -33
_diffrn_reflns_limit_l_max 18
_diffrn_reflns_limit_l_min -21
_diffrn_reflns_number 34846
_diffrn_reflns_theta_full 28.04
_diffrn_reflns_theta_max 28.04
_diffrn_reflns_theta_min 1.58
_exptl_absorpt_coefficient_mu 4.596
_exptl_absorpt_correction_T_max 1.000
_exptl_absorpt_correction_T_min 0.337
_exptl_absorpt_correction_type SADABS
_exptl_crystal_colour colorless
_exptl_crystal_density_diffrn 3.050
_exptl_crystal_description prism
_exptl_crystal_F_000 8752
_exptl_crystal_size_max 0.58
_exptl_crystal_size_mid 0.28
_exptl_crystal_size_min 0.17
_refine_diff_density_max 1.898
_refine_diff_density_min -2.075
_refine_diff_density_rms 0.235
_refine_ls_extinction_coef 0.000012(13)
_refine_ls_extinction_expression Fc^*^=kFc[1+0.001xFc^2^\l^3^/sin(2\q)]^-1/4^
_refine_ls_extinction_method SHELXL
_refine_ls_goodness_of_fit_ref 0.953
_refine_ls_hydrogen_treatment mixed
_refine_ls_matrix_type full
_refine_ls_number_parameters 712
_refine_ls_number_reflns 12465
_refine_ls_number_restraints 158
_refine_ls_restrained_S_all 0.957
_refine_ls_R_factor_all 0.1235
_refine_ls_R_factor_gt 0.0657
_refine_ls_shift/su_max 0.005
_refine_ls_shift/su_mean 0.001
_refine_ls_structure_factor_coef Fsqd
_refine_ls_weighting_details 'calc w=1/[\s^2^(Fo^2^)+(0.1392P)^2^+0.0000P] where P=(Fo^2^+2Fc^2^)/3'
_refine_ls_weighting_scheme calc
_refine_ls_wR_factor_gt 0.1996
_refine_ls_wR_factor_ref 0.2311
_reflns_number_gt 6230
_reflns_number_total 12465
_reflns_threshold_expression >2sigma(I)
_cod_data_source_file ja0028727.cif
_cod_data_source_block f5
_cod_original_cell_volume 10334.8(19)
_cod_database_code 4115444

loop_
_symmetry_equiv_pos_as_xyz
'x, y, z'
'-x, y, -z+1/2'
'x+1/2, y+1/2, z'
'-x+1/2, y+1/2, -z+1/2'
'-x, -y, -z'
'x, -y, z-1/2'
'-x+1/2, -y+1/2, -z'
'x+1/2, -y+1/2, z-1/2'

loop_
_atom_site_label
_atom_site_type_symbol
_atom_site_fract_x
_atom_site_fract_y
_atom_site_fract_z
_atom_site_U_iso_or_equiv
_atom_site_adp_type
_atom_site_occupancy
_atom_site_symmetry_multiplicity
_atom_site_calc_flag
_atom_site_refinement_flags
Ag1 Ag 0.5000 0.19989(5) 0.7500 0.0659(4) Uani 1 2 d S
Ag2 Ag 0.50674(4) 0.31772(4) 0.66166(5) 0.0555(3) Uani 1 1 d .
Ag3 Ag 0.38569(5) 0.33295(4) 0.58901(6) 0.0744(3) Uani 1 1 d .
Ag4 Ag 0.37956(5) 0.18937(4) 0.67045(6) 0.0715(3) Uani 1 1 d .
Ag5 Ag 0.38095(5) 0.34317(4) 0.77082(7) 0.0695(3) Uani 1 1 d .
Ag6 Ag 0.40446(5) 0.24071(4) 0.84952(6) 0.0658(3) Uani 1 1 d .
Ag7 Ag 0.43683(4) 0.23604(4) 0.54568(5) 0.0600(3) Uani 1 1 d .
Ag8 Ag 0.53002(5) 0.19565(5) 0.41704(6) 0.0833(4) Uani 1 1 d .
Ag9 Ag 0.41899(6) 0.19146(6) 0.32621(7) 0.1029(5) Uani 1 1 d .
Ag10 Ag 0.49778(6) 0.44687(4) 0.53669(8) 0.0888(4) Uani 1 1 d .
Ag11 Ag 0.32759(5) 0.43585(5) 0.42649(9) 0.0894(4) Uani 1 1 d .
Ag12 Ag 0.32419(6) 0.54006(6) 0.35871(9) 0.1011(5) Uani 1 1 d .
Ag13 Ag 0.5000 0.04647(15) 0.7500 0.1201(16) Uani 0.50 2 d SP
Ag14 Ag 0.3286(3) 0.0584(3) 0.6351(5) 0.139(3) Uani 0.25 1 d P
C1 C 0.4291(4) 0.2643(4) 0.6686(6) 0.044(2) Uani 1 1 d .
C2 C 0.4243(4) 0.2762(5) 0.7363(7) 0.052(3) Uani 1 1 d .
C3 C 0.3873(7) 0.4940(7) 0.4231(9) 0.086(5) Uani 1 1 d .
N1 N 0.4297(6) 0.4947(6) 0.4537(9) 0.098(4) Uani 1 1 d .
N2 N 0.4962(6) 0.1865(5) 0.2832(7) 0.076(4) Uani 0.93 1 d P
O11 O 0.4065(4) 0.2719(4) 0.4053(5) 0.070(2) Uani 1 1 d .
O12 O 0.3723(5) 0.3471(5) 0.4388(6) 0.103(4) Uani 1 1 d .
C11 C 0.3806(6) 0.3145(7) 0.3908(8) 0.079(4) Uani 1 1 d D
C12 C 0.3584(6) 0.3245(6) 0.2990(11) 0.161(12) Uani 1 1 d D
F11 F 0.3739(6) 0.2956(5) 0.2421(6) 0.175(7) Uani 1 1 d D
F12 F 0.3070(5) 0.3234(8) 0.2741(9) 0.219(9) Uani 1 1 d D
F13 F 0.3691(8) 0.3726(5) 0.2760(8) 0.237(11) Uani 1 1 d D
O21 O 0.3692(6) 0.1257(5) 0.5592(7) 0.127(5) Uani 1 1 d .
O22 O 0.4065(4) 0.1609(4) 0.4658(5) 0.074(3) Uani 1 1 d .
C21 C 0.3804(7) 0.1275(6) 0.4915(8) 0.088(5) Uani 1 1 d D
C22 C 0.3619(5) 0.0809(5) 0.4380(7) 0.113(7) Uani 1 1 d D
F21 F 0.3729(7) 0.0805(6) 0.3618(7) 0.233(11) Uani 1 1 d D
F22 F 0.3770(7) 0.0347(5) 0.4731(8) 0.186(7) Uani 1 1 d D
F23 F 0.3108(5) 0.0753(7) 0.4187(11) 0.256(12) Uani 1 1 d D
O31 O 0.5150(5) 0.1275(4) 0.6681(6) 0.091(3) Uani 1 1 d .
O32 O 0.5215(4) 0.1733(3) 0.5550(6) 0.071(2) Uani 1 1 d .
C31 C 0.5218(5) 0.1330(5) 0.5938(8) 0.065(3) Uani 1 1 d D
C32 C 0.5281(5) 0.0823(4) 0.5517(8) 0.102(5) Uani 1 1 d D
F31 F 0.4862(5) 0.0527(6) 0.5298(12) 0.238(11) Uani 1 1 d D
F32 F 0.5441(8) 0.0873(6) 0.4804(8) 0.233(11) Uani 1 1 d D
F33 F 0.5619(6) 0.0490(5) 0.5976(9) 0.197(8) Uani 1 1 d D
O41 O 0.3380(4) 0.1317(4) 0.7396(6) 0.090(3) Uani 1 1 d .
O42 O 0.3615(4) 0.1654(4) 0.8722(6) 0.078(3) Uani 1 1 d .
C41 C 0.3374(5) 0.1334(5) 0.8138(9) 0.064(3) Uani 1 1 d D
C42 C 0.3076(4) 0.0929(4) 0.8485(7) 0.084(4) Uani 1 1 d D
F41 F 0.2568(4) 0.0985(6) 0.8202(11) 0.241(11) Uani 1 1 d D
F42 F 0.3142(6) 0.0877(6) 0.9326(7) 0.193(7) Uani 1 1 d D
F43 F 0.3155(6) 0.0441(4) 0.8259(9) 0.171(6) Uani 1 1 d D
O51 O 0.3591(4) 0.4276(3) 0.7275(6) 0.076(3) Uani 1 1 d .
O52 O 0.3559(4) 0.4175(3) 0.5904(5) 0.081(3) Uani 1 1 d .
C51 C 0.3495(6) 0.4415(4) 0.6520(8) 0.062(3) Uani 1 1 d D
C52 C 0.3278(4) 0.4955(4) 0.6345(6) 0.093(5) Uani 1 1 d D
F51 F 0.3554(5) 0.5283(4) 0.5990(10) 0.199(8) Uani 1 1 d D
F52 F 0.2818(4) 0.4987(4) 0.5811(8) 0.157(6) Uani 1 1 d D
F53 F 0.3207(7) 0.5238(5) 0.6992(6) 0.195(8) Uani 1 1 d D
O61 O 0.5128(4) 0.3570(3) 0.5325(5) 0.067(2) Uani 1 1 d .
O62 O 0.5251(5) 0.2759(3) 0.4963(5) 0.082(3) Uani 1 1 d .
C61 C 0.5221(5) 0.3230(5) 0.4822(7) 0.060(3) Uani 1 1 d D
C62 C 0.5315(4) 0.3431(4) 0.4029(6) 0.094(6) Uani 1 1 d D
F61 F 0.5421(7) 0.3081(4) 0.3487(7) 0.203(9) Uani 1 1 d D
F62 F 0.4925(5) 0.3694(7) 0.3541(7) 0.202(8) Uani 1 1 d D
F63 F 0.5690(5) 0.3782(5) 0.4082(7) 0.168(6) Uani 1 1 d D
O71 O 0.3409(4) 0.6373(4) 0.3805(6) 0.072(2) Uani 1 1 d .
O72 O 0.3556(4) 0.7183(4) 0.4371(6) 0.083(3) Uani 1 1 d .
C71 C 0.3340(5) 0.6725(6) 0.4271(8) 0.064(3) Uani 1 1 d D
C72 C 0.3011(4) 0.6635(4) 0.4861(7) 0.079(4) Uani 1 1 d D
F71 F 0.2516(4) 0.6746(7) 0.4526(8) 0.181(7) Uani 1 1 d D
F72 F 0.3074(6) 0.6905(7) 0.5587(8) 0.242(11) Uani 1 1 d D
F73 F 0.2981(6) 0.6146(4) 0.5126(11) 0.217(9) Uani 1 1 d D
O81 O 0.4959(4) 0.4120(3) 0.6791(5) 0.063(2) Uani 1 1 d .
C81 C 0.5000 0.4332(5) 0.7500 0.050(4) Uani 1 2 d SD
C82 C 0.5000 0.4909(5) 0.7500 0.070(5) Uani 1 2 d SD
F81 F 0.5390(11) 0.5099(9) 0.810(2) 0.136(12) Uani 0.50 1 d PD
F82 F 0.503(2) 0.5190(9) 0.6819(15) 0.150(14) Uani 0.50 1 d PD
F83 F 0.4607(10) 0.5132(7) 0.774(3) 0.116(9) Uani 0.50 1 d PD
B1 B 0.2477(6) 0.1965(6) 0.3239(10) 0.300 Uiso 1 1 d D
F1 F 0.2869(8) 0.2211(9) 0.3822(14) 0.300 Uiso 1 1 d D
F2 F 0.2671(9) 0.1726(9) 0.2613(13) 0.300 Uiso 1 1 d D
F3 F 0.2110(8) 0.2325(8) 0.2850(15) 0.300 Uiso 1 1 d D
F4 F 0.2244(9) 0.1600(8) 0.3655(14) 0.300 Uiso 1 1 d D
O1W O 0.6251(4) 0.1937(4) 0.4532(6) 0.084(3) Uani 1 1 d .
O2W O 0.3533(5) 0.1652(7) 0.2062(8) 0.131(5) Uani 1 1 d .
O3W O 0.2539(6) 0.3879(6) 0.4160(9) 0.145(6) Uani 1 1 d .
O4W O 0.2544(10) 0.5667(11) 0.2872(17) 0.134(11) Uani 0.50 1 d P
O5W O 0.3777(5) -0.0520(6) 0.6772(8) 0.121(5) Uani 1 1 d .

loop_
_atom_site_aniso_label
_atom_site_aniso_U_11
_atom_site_aniso_U_22
_atom_site_aniso_U_33
_atom_site_aniso_U_23
_atom_site_aniso_U_13
_atom_site_aniso_U_12
Ag1 0.0825(10) 0.0379(7) 0.0747(9) 0.000 0.0138(7) 0.000
Ag2 0.0755(6) 0.0484(5) 0.0434(4) 0.0072(4) 0.0157(4) -0.0049(4)
Ag3 0.1091(9) 0.0609(6) 0.0533(5) 0.0107(4) 0.0196(5) 0.0381(6)
Ag4 0.0973(8) 0.0672(7) 0.0549(5) -0.0102(5) 0.0280(5) -0.0378(6)
Ag5 0.0907(8) 0.0580(6) 0.0661(6) 0.0115(5) 0.0312(5) 0.0306(5)
Ag6 0.1049(8) 0.0479(5) 0.0544(5) 0.0041(4) 0.0383(5) -0.0076(5)
Ag7 0.0956(7) 0.0506(5) 0.0393(4) -0.0092(4) 0.0273(4) -0.0019(5)
Ag8 0.1020(9) 0.1053(9) 0.0416(5) -0.0141(5) 0.0150(5) 0.0096(7)
Ag9 0.1213(11) 0.1394(13) 0.0535(6) -0.0216(7) 0.0313(7) -0.0007(9)
Ag10 0.1314(11) 0.0545(6) 0.0791(8) 0.0199(5) 0.0222(7) 0.0100(6)
Ag11 0.0949(9) 0.0754(8) 0.0930(8) 0.0202(6) 0.0124(7) -0.0041(6)
Ag12 0.1074(10) 0.0929(9) 0.0948(9) 0.0310(7) 0.0079(8) -0.0144(8)
Ag13 0.208(5) 0.057(2) 0.108(3) 0.000 0.065(3) 0.000
Ag14 0.186(7) 0.131(6) 0.111(5) -0.037(4) 0.057(5) -0.087(5)
C1 0.055(6) 0.045(6) 0.036(5) -0.010(4) 0.018(5) -0.008(5)
C2 0.045(6) 0.067(8) 0.041(5) -0.014(5) 0.005(5) -0.002(5)
C3 0.071(10) 0.117(14) 0.067(9) 0.004(9) 0.011(8) 0.007(9)
N1 0.084(10) 0.109(12) 0.107(11) -0.003(9) 0.032(9) -0.003(9)
N2 0.117(10) 0.073(8) 0.047(6) 0.005(5) 0.035(7) 0.000(7)
O11 0.089(6) 0.079(6) 0.044(4) 0.009(4) 0.019(4) 0.022(5)
O12 0.159(11) 0.099(8) 0.053(5) 0.017(5) 0.031(6) 0.066(8)
C11 0.094(11) 0.090(11) 0.057(8) 0.011(8) 0.023(8) 0.021(9)
C12 0.21(3) 0.17(3) 0.082(14) 0.003(15) 0.003(16) 0.12(2)
F11 0.266(17) 0.204(15) 0.054(6) 0.017(7) 0.033(8) 0.080(13)
F12 0.190(16) 0.34(3) 0.128(11) 0.090(14) 0.037(11) 0.101(17)
F13 0.46(3) 0.119(11) 0.094(9) 0.040(8) -0.011(14) -0.004(16)
O21 0.216(15) 0.108(9) 0.061(6) -0.031(6) 0.045(8) -0.088(10)
O22 0.119(8) 0.058(5) 0.052(5) -0.019(4) 0.033(5) -0.030(5)
C21 0.132(14) 0.086(11) 0.043(7) -0.029(7) 0.015(8) -0.035(10)
C22 0.132(17) 0.082(13) 0.131(17) -0.035(12) 0.042(14) -0.041(12)
F21 0.45(3) 0.184(14) 0.102(8) -0.095(9) 0.134(13) -0.175(17)
F22 0.28(2) 0.092(9) 0.164(13) -0.034(9) 0.009(13) -0.013(11)
F23 0.28(2) 0.28(2) 0.223(18) -0.189(18) 0.091(18) -0.16(2)
O31 0.158(10) 0.055(6) 0.072(6) 0.000(5) 0.054(7) -0.010(6)
O32 0.108(7) 0.051(5) 0.059(5) 0.005(4) 0.032(5) -0.001(5)
C31 0.081(9) 0.046(7) 0.065(8) -0.002(6) 0.012(7) 0.006(6)
C32 0.112(14) 0.069(11) 0.131(16) -0.028(11) 0.044(12) -0.007(10)
F31 0.204(16) 0.160(14) 0.37(3) -0.192(17) 0.106(17) -0.064(12)
F32 0.45(3) 0.150(13) 0.138(11) -0.035(10) 0.155(17) 0.067(17)
F33 0.217(16) 0.112(10) 0.253(18) -0.058(11) 0.035(14) 0.082(11)
O41 0.124(9) 0.084(7) 0.074(6) -0.015(5) 0.048(6) -0.048(6)
O42 0.089(7) 0.077(6) 0.072(6) 0.014(5) 0.030(5) -0.025(5)
C41 0.064(8) 0.059(8) 0.072(8) -0.001(7) 0.025(7) -0.015(6)
C42 0.103(13) 0.072(10) 0.085(10) 0.000(8) 0.038(9) -0.025(9)
F41 0.092(8) 0.221(17) 0.39(3) 0.211(18) 0.018(12) -0.031(9)
F42 0.261(18) 0.178(14) 0.175(13) 0.013(11) 0.123(13) -0.114(13)
F43 0.234(15) 0.075(7) 0.247(16) 0.009(9) 0.146(14) -0.052(9)
O51 0.109(7) 0.053(5) 0.065(5) 0.006(4) 0.019(5) 0.031(5)
O52 0.140(9) 0.050(5) 0.053(5) 0.009(4) 0.023(5) 0.039(5)
C51 0.100(10) 0.043(6) 0.044(6) 0.008(5) 0.017(6) 0.013(6)
C52 0.137(15) 0.049(8) 0.090(10) -0.006(8) 0.019(11) 0.043(9)
F51 0.255(18) 0.069(7) 0.29(2) 0.080(10) 0.105(16) 0.067(10)
F52 0.129(9) 0.082(7) 0.216(13) -0.019(8) -0.049(9) 0.058(7)
F53 0.35(2) 0.109(9) 0.119(9) 0.008(7) 0.050(12) 0.130(13)
O61 0.108(7) 0.048(5) 0.055(5) 0.007(4) 0.037(5) 0.010(5)
O62 0.159(10) 0.048(5) 0.044(4) 0.010(4) 0.033(5) 0.014(6)
C61 0.074(8) 0.067(8) 0.041(6) 0.005(6) 0.018(6) 0.005(7)
C62 0.152(17) 0.086(11) 0.054(8) 0.027(8) 0.043(10) 0.035(11)
F61 0.42(3) 0.134(11) 0.103(8) 0.003(8) 0.160(14) 0.002(14)
F62 0.192(14) 0.33(2) 0.090(8) 0.121(12) 0.047(9) 0.059(15)
F63 0.223(15) 0.189(14) 0.103(8) 0.044(9) 0.057(9) -0.059(12)
O71 0.099(7) 0.061(6) 0.066(5) 0.001(4) 0.037(5) -0.009(5)
O72 0.110(8) 0.086(7) 0.067(6) -0.005(5) 0.050(6) -0.019(6)
C71 0.054(8) 0.085(10) 0.057(7) 0.014(7) 0.018(6) 0.002(7)
C72 0.070(10) 0.098(12) 0.072(9) 0.021(8) 0.024(8) 0.008(8)
F71 0.115(10) 0.28(2) 0.163(13) 0.071(13) 0.072(10) 0.017(11)
F72 0.221(17) 0.41(3) 0.149(13) -0.057(16) 0.144(13) -0.100(18)
F73 0.30(2) 0.097(9) 0.35(2) 0.069(12) 0.26(2) 0.039(11)
O81 0.107(7) 0.034(4) 0.050(4) 0.006(3) 0.025(4) 0.001(4)
C81 0.073(11) 0.033(7) 0.052(9) 0.000 0.031(8) 0.000
C82 0.078(14) 0.061(12) 0.082(13) 0.000 0.040(12) 0.000
F81 0.106(18) 0.081(16) 0.20(4) 0.02(2) 0.01(2) -0.004(13)
F82 0.29(4) 0.067(14) 0.13(2) 0.045(16) 0.13(3) 0.04(3)
F83 0.16(2) 0.031(10) 0.17(3) -0.028(13) 0.07(2) -0.009(12)
O1W 0.087(7) 0.105(8) 0.060(5) -0.011(5) 0.018(5) 0.009(6)
O2W 0.096(9) 0.205(16) 0.083(8) 0.024(9) 0.001(7) -0.046(9)
O3W 0.180(14) 0.145(13) 0.127(11) -0.042(10) 0.070(11) -0.083(11)
O4W 0.125(19) 0.16(2) 0.13(2) 0.094(19) 0.057(17) 0.091(18)
O5W 0.089(8) 0.166(13) 0.104(9) 0.032(8) 0.016(7) 0.021(8)

loop_
_atom_type_symbol
_atom_type_description
_atom_type_scat_dispersion_real
_atom_type_scat_dispersion_imag
_atom_type_scat_source
C C 0.0033 0.0016 'International Tables Vol C Tables 4.2.6.8 and 6.1.1.4'
H H 0.0000 0.0000 'International Tables Vol C Tables 4.2.6.8 and 6.1.1.4'
B B 0.0013 0.0007 'International Tables Vol C Tables 4.2.6.8 and 6.1.1.4'
N N 0.0061 0.0033 'International Tables Vol C Tables 4.2.6.8 and 6.1.1.4'
O O 0.0106 0.0060 'International Tables Vol C Tables 4.2.6.8 and 6.1.1.4'
F F 0.0171 0.0103 'International Tables Vol C Tables 4.2.6.8 and 6.1.1.4'
Ag Ag -0.8971 1.1015 'International Tables Vol C Tables 4.2.6.8 and 6.1.1.4'

loop_
_geom_angle_atom_site_label_1
_geom_angle_atom_site_label_2
_geom_angle_atom_site_label_3
_geom_angle
_geom_angle_site_symmetry_1
_geom_angle_site_symmetry_3
O31 Ag1 O31 77.0(4) . 2_656
O31 Ag1 C1 125.2(4) . 2_656
O31 Ag1 C1 114.2(4) 2_656 2_656
O31 Ag1 C1 114.2(4) . .
O31 Ag1 C1 125.2(4) 2_656 .
C1 Ag1 C1 101.9(4) 2_656 .
O31 Ag1 Ag4 82.6(3) . 2_656
O31 Ag1 Ag4 89.8(3) 2_656 2_656
C1 Ag1 Ag4 46.3(2) 2_656 2_656
C1 Ag1 Ag4 143.0(2) . 2_656
O31 Ag1 Ag4 89.8(3) . .
O31 Ag1 Ag4 82.6(3) 2_656 .
C1 Ag1 Ag4 143.0(2) 2_656 .
C1 Ag1 Ag4 46.3(2) . .
Ag4 Ag1 Ag4 170.28(6) 2_656 .
O31 Ag1 Ag2 166.9(2) . 2_656
O31 Ag1 Ag2 115.5(2) 2_656 2_656
C1 Ag1 Ag2 47.7(2) 2_656 2_656
C1 Ag1 Ag2 62.8(2) . 2_656
Ag4 Ag1 Ag2 93.18(3) 2_656 2_656
Ag4 Ag1 Ag2 95.54(3) . 2_656
O31 Ag1 Ag2 115.5(2) . .
O31 Ag1 Ag2 166.9(2) 2_656 .
C1 Ag1 Ag2 62.8(2) 2_656 .
C1 Ag1 Ag2 47.7(2) . .
Ag4 Ag1 Ag2 95.54(3) 2_656 .
Ag4 Ag1 Ag2 93.18(3) . .
Ag2 Ag1 Ag2 52.39(4) 2_656 .
O61 Ag2 C2 126.3(4) . 2_656
O61 Ag2 O81 73.6(3) . .
C2 Ag2 O81 116.5(4) 2_656 .
O61 Ag2 C1 120.3(3) . .
C2 Ag2 C1 103.6(4) 2_656 .
O81 Ag2 C1 114.1(3) . .
O61 Ag2 Ag2 154.6(2) . 2_656
C2 Ag2 Ag2 65.7(3) 2_656 2_656
O81 Ag2 Ag2 81.04(18) . 2_656
C1 Ag2 Ag2 70.4(2) . 2_656
O61 Ag2 Ag5 87.5(2) . 2_656
C2 Ag2 Ag5 46.6(3) 2_656 2_656
O81 Ag2 Ag5 83.1(2) . 2_656
C1 Ag2 Ag5 149.9(3) . 2_656
Ag2 Ag2 Ag5 89.41(4) 2_656 2_656
O61 Ag2 Ag7 84.9(2) . .
C2 Ag2 Ag7 111.6(3) 2_656 .
O81 Ag2 Ag7 131.2(2) . .
C1 Ag2 Ag7 43.8(2) . .
Ag2 Ag2 Ag7 112.81(4) 2_656 .
Ag5 Ag2 Ag7 140.03(4) 2_656 .
O61 Ag2 Ag6 90.2(2) . 2_656
C2 Ag2 Ag6 45.1(3) 2_656 2_656
O81 Ag2 Ag6 137.7(2) . 2_656
C1 Ag2 Ag6 107.9(3) . 2_656
Ag2 Ag2 Ag6 108.94(4) 2_656 2_656
Ag5 Ag2 Ag6 56.77(3) 2_656 2_656
Ag7 Ag2 Ag6 84.05(4) . 2_656
O61 Ag2 Ag3 84.2(2) . .
C2 Ag2 Ag3 148.1(3) 2_656 .
O81 Ag2 Ag3 77.6(2) . .
C1 Ag2 Ag3 46.1(3) . .
Ag2 Ag2 Ag3 90.56(5) 2_656 .
Ag5 Ag2 Ag3 160.49(5) 2_656 .
Ag7 Ag2 Ag3 56.68(3) . .
Ag6 Ag2 Ag3 140.64(4) 2_656 .
O61 Ag2 Ag1 141.4(2) . .
C2 Ag2 Ag1 54.7(3) 2_656 .
O81 Ag2 Ag1 144.42(18) . .
C1 Ag2 Ag1 50.4(3) . .
Ag2 Ag2 Ag1 63.804(18) 2_656 .
Ag5 Ag2 Ag1 100.93(3) 2_656 .
Ag7 Ag2 Ag1 64.49(3) . .
Ag6 Ag2 Ag1 64.98(3) 2_656 .
Ag3 Ag2 Ag1 96.54(3) . .
O52 Ag3 C1 146.4(3) . .
O52 Ag3 O12 84.2(3) . .
C1 Ag3 O12 127.7(3) . .
O52 Ag3 Ag5 79.2(2) . .
C1 Ag3 Ag5 69.6(2) . .
O12 Ag3 Ag5 162.6(3) . .
O52 Ag3 Ag7 163.1(3) . .
C1 Ag3 Ag7 46.2(2) . .
O12 Ag3 Ag7 81.6(2) . .
Ag5 Ag3 Ag7 115.61(4) . .
O52 Ag3 Ag2 115.6(3) . .
C1 Ag3 Ag2 51.2(3) . .
O12 Ag3 Ag2 106.6(3) . .
Ag5 Ag3 Ag2 85.70(4) . .
Ag7 Ag3 Ag2 60.40(3) . .
O41 Ag4 C1 151.3(3) . .
O41 Ag4 O21 86.9(4) . .
C1 Ag4 O21 120.9(4) . .
O41 Ag4 C2 124.9(4) . .
C1 Ag4 C2 26.5(3) . .
O21 Ag4 C2 147.2(4) . .
O41 Ag4 Ag7 162.3(3) . .
C1 Ag4 Ag7 45.2(2) . .
O21 Ag4 Ag7 75.8(3) . .
C2 Ag4 Ag7 71.7(3) . .
O41 Ag4 Ag6 80.6(2) . .
C1 Ag4 Ag6 70.6(2) . .
O21 Ag4 Ag6 161.8(3) . .
C2 Ag4 Ag6 44.6(3) . .
Ag7 Ag4 Ag6 114.98(4) . .
O41 Ag4 Ag1 114.7(3) . .
C1 Ag4 Ag1 54.1(3) . .
O21 Ag4 Ag1 106.7(4) . .
C2 Ag4 Ag1 56.3(2) . .
Ag7 Ag4 Ag1 67.43(3) . .
Ag6 Ag4 Ag1 67.39(3) . .
C2 Ag5 O51 139.4(4) . .
C2 Ag5 O71 136.1(4) . 6_566
O51 Ag5 O71 84.3(3) . 6_566
C2 Ag5 Ag6 49.0(3) . .
O51 Ag5 Ag6 171.3(2) . .
O71 Ag5 Ag6 87.2(2) 6_566 .
C2 Ag5 Ag3 62.3(3) . .
O51 Ag5 Ag3 81.3(2) . .
O71 Ag5 Ag3 154.5(3) 6_566 .
Ag6 Ag5 Ag3 107.24(4) . .
C2 Ag5 Ag2 52.2(3) . 2_656
O51 Ag5 Ag2 118.1(3) . 2_656
O71 Ag5 Ag2 111.6(3) 6_566 2_656
Ag6 Ag5 Ag2 63.56(4) . 2_656
Ag3 Ag5 Ag2 93.78(4) . 2_656
C2 Ag6 O42 134.1(4) . .
C2 Ag6 O72 125.6(4) . 6_566
O42 Ag6 O72 84.8(4) . 6_566
C2 Ag6 Ag5 48.7(3) . .
O42 Ag6 Ag5 138.9(3) . .
O72 Ag6 Ag5 76.9(3) 6_566 .
C2 Ag6 Ag4 56.2(3) . .
O42 Ag6 Ag4 78.0(2) . .
O72 Ag6 Ag4 135.6(3) 6_566 .
Ag5 Ag6 Ag4 89.81(4) . .
C2 Ag6 Ag2 50.2(3) . 2_656
O42 Ag6 Ag2 161.1(3) . 2_656
O72 Ag6 Ag2 106.7(3) 6_566 2_656
Ag5 Ag6 Ag2 59.67(3) . 2_656
Ag4 Ag6 Ag2 102.08(4) . 2_656
C1 Ag7 O22 132.9(4) . .
C1 Ag7 O11 130.9(4) . .
O22 Ag7 O11 78.3(3) . .
C1 Ag7 Ag3 50.3(3) . .
O22 Ag7 Ag3 133.6(3) . .
O11 Ag7 Ag3 80.6(2) . .
C1 Ag7 Ag4 49.6(3) . .
O22 Ag7 Ag4 83.3(2) . .
O11 Ag7 Ag4 131.7(2) . .
Ag3 Ag7 Ag4 80.81(4) . .
C1 Ag7 Ag2 53.1(3) . .
O22 Ag7 Ag2 163.5(3) . .
O11 Ag7 Ag2 109.4(2) . .
Ag3 Ag7 Ag2 62.92(4) . .
Ag4 Ag7 Ag2 100.76(3) . .
N2 Ag8 O32 144.2(4) . .
N2 Ag8 O62 123.9(4) . .
O32 Ag8 O62 71.2(3) . .
N2 Ag8 O1W 113.5(4) . .
O32 Ag8 O1W 95.6(3) . .
O62 Ag8 O1W 94.3(4) . .
N2 Ag8 Ag9 51.0(4) . .
O32 Ag8 Ag9 98.5(3) . .
O62 Ag8 Ag9 96.7(3) . .
O1W Ag8 Ag9 164.4(2) . .
N2 Ag9 O2W 105.9(5) . .
N2 Ag9 O11 115.8(4) . .
O2W Ag9 O11 119.3(5) . .
N2 Ag9 O22 125.1(4) . .
O2W Ag9 O22 114.8(4) . .
O11 Ag9 O22 74.3(3) . .
N2 Ag9 Ag8 45.8(3) . .
O2W Ag9 Ag8 149.9(4) . .
O11 Ag9 Ag8 87.5(2) . .
O22 Ag9 Ag8 84.1(2) . .
N1 Ag10 O61 128.0(4) . .
N1 Ag10 N1 102.4(5) . 5_666
O61 Ag10 N1 117.9(4) . 5_666
N1 Ag10 O81 122.5(4) . .
O61 Ag10 O81 73.5(3) . .
N1 Ag10 O81 110.8(4) 5_666 .
N1 Ag10 Ag10 52.5(4) . 5_666
O61 Ag10 Ag10 149.6(2) . 5_666
N1 Ag10 Ag10 49.9(4) 5_666 5_666
O81 Ag10 Ag10 135.15(19) . 5_666
C3 Ag11 O3W 168.3(7) . .
C3 Ag11 O12 106.0(6) . .
O3W Ag11 O12 84.7(6) . .
C3 Ag11 O52 96.4(5) . .
O3W Ag11 O52 90.8(5) . .
O12 Ag11 O52 75.2(3) . .
C3 Ag11 Ag12 47.0(4) . .
O3W Ag11 Ag12 121.3(5) . .
O12 Ag11 Ag12 145.7(3) . .
O52 Ag11 Ag12 121.8(2) . .
O4W Ag12 C3 165.5(11) . .
O4W Ag12 O71 81.9(9) . .
C3 Ag12 O71 112.6(6) . .
O4W Ag12 Ag11 117.6(8) . .
C3 Ag12 Ag11 49.3(5) . .
O71 Ag12 Ag11 150.2(2) . .
O31 Ag13 O31 70.8(4) 2_656 .
O41 Ag14 O21 80.3(4) . .
O41 Ag14 O3W 75.8(5) . 7_556
O21 Ag14 O3W 85.0(6) . 7_556
C2 C1 Ag7 175.6(10) . .
C2 C1 Ag3 99.8(9) . .
Ag7 C1 Ag3 83.5(3) . .
C2 C1 Ag4 90.7(8) . .
Ag7 C1 Ag4 85.2(3) . .
Ag3 C1 Ag4 114.8(5) . .
C2 C1 Ag2 100.2(8) . .
Ag7 C1 Ag2 83.1(3) . .
Ag3 C1 Ag2 82.6(3) . .
Ag4 C1 Ag2 157.7(5) . .
C2 C1 Ag1 85.5(8) . .
Ag7 C1 Ag1 92.1(4) . .
Ag3 C1 Ag1 164.3(5) . .
Ag4 C1 Ag1 79.7(3) . .
Ag2 C1 Ag1 81.9(3) . .
C1 C2 Ag5 128.1(10) . .
C1 C2 Ag6 139.9(10) . .
Ag5 C2 Ag6 82.3(4) . .
C1 C2 Ag2 121.2(9) . 2_656
Ag5 C2 Ag2 81.2(4) . 2_656
Ag6 C2 Ag2 84.8(4) . 2_656
C1 C2 Ag4 62.7(7) . .
Ag5 C2 Ag4 122.9(5) . .
Ag6 C2 Ag4 79.2(4) . .
Ag2 C2 Ag4 148.3(5) 2_656 .
N1 C3 Ag12 144.1(17) . .
N1 C3 Ag11 131.6(16) . .
Ag12 C3 Ag11 83.7(6) . .
C3 N1 Ag10 144.2(16) . .
C3 N1 Ag10 138.2(16) . 5_666
Ag10 N1 Ag10 77.6(5) . 5_666
N2 N2 Ag8 145.3(18) 2_655 .
N2 N2 Ag9 130.6(17) 2_655 .
Ag8 N2 Ag9 83.3(4) . .
C11 O11 Ag7 122.8(8) . .
C11 O11 Ag9 137.9(8) . .
Ag7 O11 Ag9 96.6(3) . .
C11 O12 Ag3 123.1(9) . .
C11 O12 Ag11 136.6(9) . .
Ag3 O12 Ag11 99.6(4) . .
O12 C11 O11 130.6(12) . .
O12 C11 C12 115.9(14) . .
O11 C11 C12 113.5(13) . .
F11 C12 F13 101.4(12) . .
F11 C12 F12 104.4(13) . .
F13 C12 F12 102.0(10) . .
F11 C12 C11 118.9(12) . .
F13 C12 C11 112.2(14) . .
F12 C12 C11 115.8(16) . .
C21 O21 Ag4 130.3(10) . .
C21 O21 Ag14 134.8(10) . .
Ag4 O21 Ag14 94.9(4) . .
C21 O22 Ag7 121.9(8) . .
C21 O22 Ag9 137.1(8) . .
Ag7 O22 Ag9 98.0(3) . .
O21 C21 O22 128.2(12) . .
O21 C21 C22 112.1(14) . .
O22 C21 C22 119.6(12) . .
F22 C22 F23 101.2(10) . .
F22 C22 F21 106.0(10) . .
F23 C22 F21 102.8(10) . .
F22 C22 C21 116.0(12) . .
F23 C22 C21 113.8(13) . .
F21 C22 C21 115.3(11) . .
C31 O31 Ag1 121.8(8) . .
C31 O31 Ag13 131.4(8) . .
Ag1 O31 Ag13 106.1(4) . .
C31 O32 Ag8 135.0(8) . .
O32 C31 O31 127.1(11) . .
O32 C31 C32 119.5(12) . .
O31 C31 C32 113.2(11) . .
F32 C32 F31 104.3(10) . .
F32 C32 F33 103.3(10) . .
F31 C32 F33 101.4(10) . .
F32 C32 C31 114.0(11) . .
F31 C32 C31 116.0(11) . .
F33 C32 C31 115.9(10) . .
C41 O41 Ag4 126.0(8) . .
C41 O41 Ag14 132.6(9) . .
Ag4 O41 Ag14 97.7(4) . .
C41 O42 Ag6 126.0(8) . .
O41 C41 O42 128.6(11) . .
O41 C41 C42 119.1(12) . .
O42 C41 C42 112.3(11) . .
F41 C42 F43 102.7(9) . .
F41 C42 F42 103.7(9) . .
F43 C42 F42 101.2(9) . .
F41 C42 C41 112.8(10) . .
F43 C42 C41 114.4(10) . .
F42 C42 C41 120.0(10) . .
C51 O51 Ag5 123.2(8) . .
C51 O52 Ag3 126.7(7) . .
C51 O52 Ag11 132.5(7) . .
Ag3 O52 Ag11 100.1(3) . .
O52 C51 O51 128.7(10) . .
O52 C51 C52 115.7(10) . .
O51 C51 C52 115.6(10) . .
F53 C52 F52 101.3(8) . .
F53 C52 F51 101.2(9) . .
F52 C52 F51 101.6(9) . .
F53 C52 C51 118.5(10) . .
F52 C52 C51 116.0(10) . .
F51 C52 C51 115.7(10) . .
C61 O61 Ag10 139.6(7) . .
C61 O61 Ag2 110.1(7) . .
Ag10 O61 Ag2 110.2(3) . .
C61 O62 Ag8 137.7(7) . .
O62 C61 O61 125.1(10) . .
O62 C61 C62 119.5(11) . .
O61 C61 C62 115.4(11) . .
F62 C62 F63 99.7(9) . .
F62 C62 F61 102.1(9) . .
F63 C62 F61 102.8(9) . .
F62 C62 C61 115.1(10) . .
F63 C62 C61 117.7(10) . .
F61 C62 C61 116.8(10) . .
C71 O71 Ag5 118.5(8) . 6_565
C71 O71 Ag12 139.8(8) . .
Ag5 O71 Ag12 101.7(3) 6_565 .
C71 O72 Ag6 127.8(8) . 6_565
O71 C71 O72 127.9(11) . .
O71 C71 C72 119.5(13) . .
O72 C71 C72 112.4(12) . .
F73 C72 F71 101.6(9) . .
F73 C72 F72 101.9(10) . .
F71 C72 F72 98.8(9) . .
F73 C72 C71 116.6(11) . .
F71 C72 C71 113.2(10) . .
F72 C72 C71 121.5(11) . .
C81 O81 Ag2 123.0(7) . .
C81 O81 Ag10 132.8(7) . .
Ag2 O81 Ag10 102.5(3) . .
O81 C81 O81 128.6(12) 2_656 .
O81 C81 C82 115.7(6) 2_656 .
O81 C81 C82 115.7(6) . .
F82 C82 F82 115(2) . 2_656
F82 C82 F83 47.5(12) . 2_656
F82 C82 F83 102.4(10) 2_656 2_656
F82 C82 F83 102.4(10) . .
F82 C82 F83 47.5(12) 2_656 .
F83 C82 F83 129(2) 2_656 .
F82 C82 F81 102.8(11) . .
F82 C82 F81 52.0(12) 2_656 .
F83 C82 F81 62.0(12) 2_656 .
F83 C82 F81 99.2(10) . .
F82 C82 F81 52.0(12) . 2_656
F82 C82 F81 102.8(11) 2_656 2_656
F83 C82 F81 99.2(10) 2_656 2_656
F83 C82 F81 62.0(12) . 2_656
F81 C82 F81 137(2) . 2_656
F82 C82 C81 122.7(12) . .
F82 C82 C81 122.7(12) 2_656 .
F83 C82 C81 115.3(10) 2_656 .
F83 C82 C81 115.3(10) . .
F81 C82 C81 111.3(11) . .
F81 C82 C81 111.3(11) 2_656 .
F82 F81 C82 63.7(7) 2_656 .
F82 F81 F83 109.1(18) 2_656 2_656
C82 F81 F83 58.9(7) . 2_656
F83 F82 F81 130.0(11) 2_656 2_656
F83 F82 C82 66.4(7) 2_656 .
F81 F82 C82 64.2(7) 2_656 .
F82 F83 C82 66.1(7) 2_656 .
F82 F83 F81 116.3(17) 2_656 2_656
C82 F83 F81 59.1(6) . 2_656
F3 B1 F4 108.6(9) . .
F3 B1 F1 110.3(10) . .
F4 B1 F1 109.3(9) . .
F3 B1 F2 108.0(9) . .
F4 B1 F2 110.5(10) . .
F1 B1 F2 110.1(9) . .
Ag11 O3W Ag14 113.3(7) . 7_556

loop_
_geom_bond_atom_site_label_1
_geom_bond_atom_site_label_2
_geom_bond_distance
_geom_bond_site_symmetry_2
Ag1 O31 2.335(10) .
Ag1 O31 2.335(10) 2_656
Ag1 C1 2.583(11) 2_656
Ag1 C1 2.583(11) .
Ag1 Ag4 3.1382(12) 2_656
Ag1 Ag4 3.1382(12) .
Ag1 Ag2 3.3164(14) 2_656
Ag1 Ag2 3.3164(14) .
Ag2 O61 2.329(8) .
Ag2 C2 2.377(10) 2_656
Ag2 O81 2.423(8) .
Ag2 C1 2.476(10) .
Ag2 Ag2 2.9280(17) 2_656
Ag2 Ag5 2.9706(15) 2_656
Ag2 Ag7 3.0755(13) .
Ag2 Ag6 3.0819(14) 2_656
Ag2 Ag3 3.1492(15) .
Ag3 O52 2.277(8) .
Ag3 C1 2.289(11) .
Ag3 O12 2.369(9) .
Ag3 Ag5 2.9485(14) .
Ag3 Ag7 2.9554(14) .
Ag4 O41 2.263(9) .
Ag4 C1 2.304(10) .
Ag4 O21 2.365(11) .
Ag4 C2 2.592(11) .
Ag4 Ag7 3.0135(13) .
Ag4 Ag6 3.0662(14) .
Ag5 C2 2.184(12) .
Ag5 O51 2.272(8) .
Ag5 O71 2.305(9) 6_566
Ag5 Ag6 2.8790(14) .
Ag5 Ag2 2.9706(15) 2_656
Ag6 C2 2.191(12) .
Ag6 O42 2.287(9) .
Ag6 O72 2.355(9) 6_566
Ag6 Ag2 3.0819(14) 2_656
Ag7 C1 2.145(9) .
Ag7 O22 2.321(8) .
Ag7 O11 2.374(8) .
Ag8 N2 2.124(11) .
Ag8 O32 2.338(8) .
Ag8 O62 2.409(9) .
Ag8 O1W 2.437(10) .
Ag8 Ag9 2.943(2) .
Ag9 N2 2.302(13) .
Ag9 O2W 2.352(12) .
Ag9 O11 2.455(9) .
Ag9 O22 2.455(9) .
Ag10 N1 2.304(16) .
Ag10 O61 2.307(8) .
Ag10 N1 2.390(15) 5_666
Ag10 O81 2.451(7) .
Ag10 Ag10 2.942(2) 5_666
Ag11 C3 2.164(19) .
Ag11 O3W 2.262(13) .
Ag11 O12 2.518(10) .
Ag11 O52 2.587(8) .
Ag11 Ag12 2.8393(18) .
Ag12 O4W 2.03(2) .
Ag12 C3 2.089(17) .
Ag12 O71 2.504(9) .
Ag13 O31 2.511(10) 2_656
Ag13 O31 2.511(10) .
Ag14 O41 2.467(12) .
Ag14 O21 2.474(13) .
Ag14 O3W 2.53(2) 7_556
C1 C2 1.158(14) .
C2 Ag2 2.377(10) 2_656
C3 N1 1.108(19) .
N1 Ag10 2.390(15) 5_666
N2 N2 1.13(2) 2_655
O11 C11 1.266(17) .
O12 C11 1.180(17) .
C11 C12 1.465(14) .
C12 F11 1.31(2) .
C12 F13 1.318(5) .
C12 F12 1.320(4) .
O21 C21 1.189(17) .
O22 C21 1.218(17) .
C21 C22 1.468(13) .
C22 F22 1.315(5) .
C22 F23 1.317(5) .
C22 F21 1.318(5) .
O31 C31 1.251(15) .
O32 C31 1.190(14) .
C31 C32 1.473(12) .
C32 F32 1.312(5) .
C32 F31 1.312(5) .
C32 F33 1.315(5) .
O41 C41 1.189(15) .
O42 C41 1.283(16) .
C41 C42 1.475(12) .
C42 F41 1.314(5) .
C42 F43 1.314(5) .
C42 F42 1.320(5) .
O51 C51 1.224(14) .
O52 C51 1.202(14) .
C51 C52 1.478(11) .
C52 F53 1.307(5) .
C52 F52 1.309(5) .
C52 F51 1.318(5) .
O61 C61 1.240(14) .
O62 C61 1.210(14) .
C61 C62 1.442(12) .
C62 F62 1.313(5) .
C62 F63 1.313(5) .
C62 F61 1.313(5) .
O71 C71 1.203(16) .
O71 Ag5 2.305(9) 6_565
O72 C71 1.284(17) .
O72 Ag6 2.355(9) 6_565
C71 C72 1.442(12) .
C72 F73 1.314(5) .
C72 F71 1.316(5) .
C72 F72 1.320(5) .
O81 C81 1.234(9) .
C81 O81 1.234(9) 2_656
C81 C82 1.457(13) .
C82 F82 1.314(5) .
C82 F82 1.314(5) 2_656
C82 F83 1.317(5) 2_656
C82 F83 1.317(5) .
C82 F81 1.320(5) .
C82 F81 1.320(5) 2_656
F81 F82 1.16(3) 2_656
F81 F83 1.36(2) 2_656
F82 F83 1.06(3) 2_656
F82 F81 1.16(2) 2_656
F83 F82 1.06(3) 2_656
F83 F81 1.36(2) 2_656
B1 F3 1.365(5) .
B1 F4 1.366(5) .
B1 F1 1.366(5) .
B1 F2 1.367(5) .
O3W Ag14 2.53(2) 7_556
